data_7130054
loop_
_publ_author_name
'Li, Hang'
'Mirzayans, Paul'
'Butler, Mark Stuart'
'Lacey, Alastair E.'
'Vuong, Daniel'
'Chen, Rachel'
'Kalaitzis, John A.'
'Moggach, Stephen A.'
'Lacey, Ernest'
'Piggott, Andrew M.'
'Chooi, Yit-Heng'

_publ_section_title
;
 Discovery of brevijanazines from Aspergillus brevijanus reveals the
 molecular basis for p-nitrobenzoic acid in fungi
;
_journal_name_full 'Chemical Communications'
_journal_paper_doi 10.1039/D2CC01679F
_journal_year 2022
_chemical_absolute_configuration ad
_chemical_formula_moiety 'C24 H28 N4 O6'
_chemical_formula_sum 'C24 H28 N4 O6'
_chemical_formula_weight 468.50
_space_group_crystal_system orthorhombic
_space_group_IT_number 19
_space_group_name_Hall 'P 2ac 2ab'
_space_group_name_H-M_alt 'P 21 21 21'
_atom_sites_solution_hydrogens geom
_atom_sites_solution_primary dual
_audit_creation_date 2020-12-18
_audit_creation_method
;
Olex2 1.3
(compiled 2020.11.12 svn.r5f609507 for OlexSys, GUI svn.r6226)
;
_audit_update_record
;
2022-01-10 deposited with the CCDC.	2022-05-04 downloaded from the CCDC.
;
_cell_angle_alpha 90
_cell_angle_beta 90
_cell_angle_gamma 90
_cell_formula_units_Z 4
_cell_length_a 11.40330(10)
_cell_length_b 12.51500(10)
_cell_length_c 16.42590(10)
_cell_measurement_reflns_used 24580
_cell_measurement_temperature 99.9(5)
_cell_measurement_theta_max 75.1960
_cell_measurement_theta_min 4.4600
_cell_volume 2344.18(3)
_computing_cell_refinement 'CrysAlisPro 1.171.40.53 (Rigaku OD, 2019)'
_computing_data_collection 'CrysAlisPro 1.171.40.53 (Rigaku OD, 2019)'
_computing_data_reduction 'CrysAlisPro 1.171.40.53 (Rigaku OD, 2019)'
_computing_molecular_graphics 'Olex2 1.3 (Dolomanov et al., 2009)'
_computing_publication_material 'Olex2 1.3 (Dolomanov et al., 2009)'
_computing_structure_refinement 'SHELXL 2018/3 (Sheldrick, 2015)'
_computing_structure_solution 'SHELXT 2014/5 (Sheldrick, 2014)'
_diffrn_ambient_environment N~2~
_diffrn_ambient_temperature 99.9(5)
_diffrn_detector 'CCD plate'
_diffrn_detector_area_resol_mean 10.0000
_diffrn_detector_type HyPix
_diffrn_measured_fraction_theta_full 1.000
_diffrn_measured_fraction_theta_max 0.997
_diffrn_measurement_details
;
List of Runs (angles in degrees, time in seconds):

  # Type    Start    End  Width  t~exp~   \w     \q     \k     \f   Frames
#--------------------------------------------------------------------------
  1  \w    -54.00  26.00   0.50    0.05    --  -46.20  48.00 121.00  160
  2  \w     79.00 175.00   0.50    0.20    --  102.41  86.00 -26.00  192
  3  \w     89.00 175.00   0.50    0.20    --  102.41  48.00 121.00  172
  4  \w     30.00 106.00   0.50    0.20    --  102.41 -93.00 116.00  152
  5  \w   -118.00 -73.00   0.50    0.05    --  -46.20-125.00  30.00   90
  6  \w   -118.00 -73.00   0.50    0.05    --  -46.20-125.00 150.00   90
  7  \w   -118.00 -33.00   0.50    0.05    --  -46.20 -48.00 -25.00  170
  8  \w    -28.00  26.00   0.50    0.05    --   46.20 -19.00-180.00  108
  9  \w   -111.00 -30.00   0.50    0.20    -- -102.41 125.00  30.00  162
 10  \w    -71.00 -30.00   0.50    0.20    -- -102.41  61.00 -30.00   82
 11  \w   -129.00 -30.00   0.50    0.20    -- -102.41  86.00 -26.00  198
 12  \w   -111.00 -30.00   0.50    0.20    -- -102.41 125.00   0.00  162
 13  \w     30.00  71.00   0.50    0.20    --  102.41 -61.00 150.00   82
 14  \w     30.00  71.00   0.50    0.20    --  102.41 -61.00 120.00   82
 15  \w     90.00 177.00   0.50    0.20    --  102.41  30.00 -60.00  174
 16  \w     30.00 105.00   0.50    0.20    --  102.41 -77.00   0.00  150
 17  \w     30.00  71.00   0.50    0.20    --  102.41 -61.00-150.00   82
 18  \w     30.00 105.00   0.50    0.20    --  102.41 -77.00-150.00  150
 19  \w     90.00 174.00   0.50    0.20    --  102.41  45.00-120.00  168
 20  \w   -118.00 -31.00   0.50    0.05    --  -46.20 -57.00 120.00  174
 21  \w   -118.00 -23.00   0.50    0.05    --  -46.20 -77.00  90.00  190
 22  \w   -118.00 -31.00   0.50    0.05    --  -46.20 -57.00-180.00  174
 23  \w   -118.00 -23.00   0.50    0.05    --  -46.20 -77.00 -90.00  190
 24  \w    -28.00  26.00   0.50    0.05    --   46.20 -19.00 -30.00  108
 25  \w     90.00 177.00   0.50    0.20    --  102.41  30.00-180.00  174
 26  \w     80.00 175.00   0.50    0.20    --  102.41  77.00 150.00  190
 27  \w     90.00 174.00   0.50    0.20    --  102.41  45.00  60.00  168
 28  \w     90.00 174.00   0.50    0.20    --  102.41  45.00 -30.00  168
 29  \w     86.00 175.00   0.50    0.20    --  102.41  61.00-180.00  178
 30  \w     90.00 174.00   0.50    0.20    --  102.41  45.00-150.00  168
 31  \w     80.00 175.00   0.50    0.20    --  102.41  77.00 -90.00  190
 32  \w     80.00 175.00   0.50    0.20    --  102.41  77.00-120.00  190
 33  \w     30.00 111.00   0.50    0.20    --  102.41-125.00-150.00  162
 34  \w     80.00 175.00   0.50    0.20    --  102.41  77.00 -30.00  190
 35  \w     90.00 174.00   0.50    0.20    --  102.41  45.00  90.00  168
 36  \w     86.00 175.00   0.50    0.20    --  102.41  61.00  30.00  178
 37  \w     30.00 111.00   0.50    0.20    --  102.41-125.00 -30.00  162
 38  \w     80.00 175.00   0.50    0.20    --  102.41  77.00 120.00  190
 39  \w     90.00 174.00   0.50    0.20    --  102.41  45.00  30.00  168
 40  \w   -118.00 -23.00   0.50    0.05    --  -46.20 -77.00 -30.00  190
 41  \w    -94.00 -13.00   0.50    0.05    --  -46.20 125.00 -60.00  162
 42  \w     24.00 118.00   0.50    0.05    --   46.20  77.00  30.00  188
 43  \w     24.00  57.00   0.50    0.05    --   46.20  77.00-150.00   66
;
_diffrn_measurement_device 'four-circle diffractometer'
_diffrn_measurement_device_type 'XtaLAB Synergy, Single source at home/near, HyPix'
_diffrn_measurement_method '\w scans'
_diffrn_orient_matrix_type 'CrysAlisPro convention (1999,Acta A55,543-557)'
_diffrn_orient_matrix_UB_11 -0.1236527000
_diffrn_orient_matrix_UB_12 -0.0082529000
_diffrn_orient_matrix_UB_13 0.0373444000
_diffrn_orient_matrix_UB_21 0.0172663000
_diffrn_orient_matrix_UB_22 0.1092832000
_diffrn_orient_matrix_UB_23 0.0415820000
_diffrn_orient_matrix_UB_31 -0.0516991000
_diffrn_orient_matrix_UB_32 0.0559886000
_diffrn_orient_matrix_UB_33 -0.0753149000
_diffrn_radiation_monochromator mirror
_diffrn_radiation_probe x-ray
_diffrn_radiation_type 'Cu K\a'
_diffrn_radiation_wavelength 1.54184
_diffrn_reflns_av_R_equivalents 0.0896
_diffrn_reflns_av_unetI/netI 0.0327
_diffrn_reflns_Laue_measured_fraction_full 1.000
_diffrn_reflns_Laue_measured_fraction_max 0.997
_diffrn_reflns_limit_h_max 14
_diffrn_reflns_limit_h_min -14
_diffrn_reflns_limit_k_max 15
_diffrn_reflns_limit_k_min -15
_diffrn_reflns_limit_l_max 20
_diffrn_reflns_limit_l_min -20
_diffrn_reflns_number 54321
_diffrn_reflns_point_group_measured_fraction_full 1.000
_diffrn_reflns_point_group_measured_fraction_max 0.993
_diffrn_reflns_theta_full 67.684
_diffrn_reflns_theta_max 75.673
_diffrn_reflns_theta_min 4.442
_diffrn_source 'micro-focus sealed X-ray tube'
_diffrn_source_type 'PhotonJet (Cu) X-ray Source'
_exptl_absorpt_coefficient_mu 0.801
_exptl_absorpt_correction_T_max 1.00000
_exptl_absorpt_correction_T_min 0.34771
_exptl_absorpt_correction_type multi-scan
_exptl_absorpt_process_details
;
CrysAlisPro 1.171.40.53 (Rigaku Oxford Diffraction, 2019)
Empirical absorption correction using spherical harmonics,
 implemented in SCALE3 ABSPACK scaling algorithm.
;
_exptl_crystal_colour 'clear light yellow'
_exptl_crystal_density_diffrn 1.327
_exptl_crystal_description block
_exptl_crystal_F_000 992
_exptl_crystal_size_max 0.233
_exptl_crystal_size_mid 0.122
_exptl_crystal_size_min 0.096
_refine_diff_density_max 0.174
_refine_diff_density_min -0.240
_refine_diff_density_rms 0.046
_refine_ls_abs_structure_details
;
 Flack x determined using 1999 quotients [(I+)-(I-)]/[(I+)+(I-)]
 (Parsons, Flack and Wagner, Acta Cryst. B69 (2013) 249-259).
;
_refine_ls_abs_structure_Flack -0.12(7)
_refine_ls_extinction_method none
_refine_ls_goodness_of_fit_ref 1.057
_refine_ls_hydrogen_treatment constr
_refine_ls_matrix_type full
_refine_ls_number_parameters 311
_refine_ls_number_reflns 4852
_refine_ls_number_restraints 0
_refine_ls_restrained_S_all 1.057
_refine_ls_R_factor_all 0.0341
_refine_ls_R_factor_gt 0.0330
_refine_ls_shift/su_max 0.000
_refine_ls_shift/su_mean 0.000
_refine_ls_structure_factor_coef Fsqd
_refine_ls_weighting_details 'w=1/[\s^2^(Fo^2^)+(0.0464P)^2^+0.4727P] where P=(Fo^2^+2Fc^2^)/3'
_refine_ls_weighting_scheme calc
_refine_ls_wR_factor_gt 0.0845
_refine_ls_wR_factor_ref 0.0856
_reflns_Friedel_coverage 0.760
_reflns_Friedel_fraction_full 1.000
_reflns_Friedel_fraction_max 0.987
_reflns_number_gt 4695
_reflns_number_total 4852
_reflns_threshold_expression 'I > 2\s(I)'
_cod_data_source_file d2cc01679f2.cif
_cod_data_source_block uuz7z
_cod_database_code 7130054
_shelx_shelxl_version_number 2018/3
_chemical_oxdiff_formula 'N4 O4 C26 H30'
_chemical_oxdiff_usercomment 'Hang for Heng'
_shelx_space_group_comment
;
The symmetry employed for this shelxl refinement is uniquely defined
by the following loop, which should always be used as a source of
symmetry information in preference to the above space-group names.
They are only intended as comments.
;
_reflns_odcompleteness_completeness 100.00
_reflns_odcompleteness_iscentric 1
_reflns_odcompleteness_theta 66.49
_olex2_refinement_description
;
1. Fixed Uiso
 At 1.2 times of:
  All C(H) groups, All C(H,H) groups
 At 1.5 times of:
  All C(H,H,H) groups
2.a Ternary CH refined with riding coordinates:
 C00F(H00F), C00N(H00N), C00P(H00P), C00T(H00T)
2.b Secondary CH2 refined with riding coordinates:
 C00G(H00A,H00B), C00L(H00C,H00D)
2.c Aromatic/amide H refined with riding coordinates:
 C00H(H00H), C00J(H00J), C00K(H00K), C00M(H00M), C00O(H00O), C00R(H00R),
 C00S(H00S), C00U(H00U)
2.d Idealised Me refined as rotating group:
 C00V(H00E,H00G,H00I), C00W(H00L,H00Q,H00V), C00X(H00W,H00X,H00Y), C00Y(H00Z,H,
 HA)
;
_olex2_submission_special_instructions 'No special instructions were received'
_oxdiff_exptl_absorpt_empirical_details
;
Empirical correction (ABSPACK) includes:
- Absorption correction using spherical harmonics
- Frame scaling
;
_oxdiff_exptl_absorpt_empirical_full_max 1.843
_oxdiff_exptl_absorpt_empirical_full_min 0.466

loop_
_space_group_symop_operation_xyz
'x, y, z'
'-x+1/2, -y, z+1/2'
'-x, y+1/2, -z+1/2'
'x+1/2, -y+1/2, -z'

loop_
_atom_site_label
_atom_site_type_symbol
_atom_site_fract_x
_atom_site_fract_y
_atom_site_fract_z
_atom_site_U_iso_or_equiv
_atom_site_adp_type
_atom_site_occupancy
_atom_site_site_symmetry_order
_atom_site_calc_flag
_atom_site_refinement_flags_posn
_atom_site_refinement_flags_adp
_atom_site_refinement_flags_occupancy
_atom_site_disorder_assembly
_atom_site_disorder_group
O001 O 0.36252(13) 0.78287(11) 0.76809(8) 0.0237(3) Uani 1 1 d . . . . .
O002 O 0.49252(12) 0.60684(11) 0.43913(9) 0.0229(3) Uani 1 1 d . . . . .
O003 O 0.36419(13) 1.32686(11) 0.68801(10) 0.0262(3) Uani 1 1 d . . . . .
O004 O 0.59017(14) 0.08291(11) 0.54467(10) 0.0296(3) Uani 1 1 d . . . . .
O005 O 0.20810(15) 1.30246(12) 0.61495(10) 0.0321(4) Uani 1 1 d . . . . .
N006 N 0.33238(13) 0.61612(12) 0.51974(9) 0.0150(3) Uani 1 1 d . . . . .
N007 N 0.28070(13) 0.75137(12) 0.64455(9) 0.0149(3) Uani 1 1 d . . . . .
N008 N 0.28995(15) 1.26905(12) 0.65641(10) 0.0200(3) Uani 1 1 d . . . . .
N009 N 0.51258(15) 0.11457(13) 0.49954(11) 0.0252(4) Uani 1 1 d . . . . .
O00A O 0.45840(19) 0.05637(13) 0.45320(15) 0.0524(6) Uani 1 1 d . . . . .
C00B C 0.42153(15) 0.56266(14) 0.48506(11) 0.0157(3) Uani 1 1 d . . . . .
C00C C 0.32247(15) 0.81698(14) 0.70334(11) 0.0164(4) Uani 1 1 d . . . . .
C00D C 0.43546(15) 0.44419(14) 0.49801(11) 0.0162(3) Uani 1 1 d . . . . .
C00E C 0.29914(17) 1.15292(14) 0.66840(11) 0.0169(4) Uani 1 1 d . . . . .
C00F C 0.31756(15) 0.72975(13) 0.49775(11) 0.0149(3) Uani 1 1 d . . . . .
H00F H 0.395422 0.762899 0.497600 0.018 Uiso 1 1 calc R U . . .
C00G C 0.25390(15) 0.57404(14) 0.58262(11) 0.0158(4) Uani 1 1 d . . . . .
H00A H 0.271090 0.499073 0.591715 0.019 Uiso 1 1 calc R U . . .
H00B H 0.173311 0.579666 0.564211 0.019 Uiso 1 1 calc R U . . .
C00H C 0.20771(16) 0.98227(14) 0.66675(11) 0.0172(4) Uani 1 1 d . . . . .
H00H H 0.141746 0.939624 0.659466 0.021 Uiso 1 1 calc R U . . .
C00I C 0.31410(16) 0.93606(14) 0.68988(11) 0.0159(3) Uani 1 1 d . . . . .
C00J C 0.20041(16) 1.09209(15) 0.65459(11) 0.0174(4) Uani 1 1 d . . . . .
H00J H 0.130726 1.123608 0.637589 0.021 Uiso 1 1 calc R U . . .
C00K C 0.41191(16) 0.99986(15) 0.70487(11) 0.0177(4) Uani 1 1 d . . . . .
H00K H 0.481808 0.968704 0.721832 0.021 Uiso 1 1 calc R U . . .
C00L C 0.24473(16) 0.78484(14) 0.56304(10) 0.0151(3) Uani 1 1 d . . . . .
H00C H 0.253706 0.861639 0.558045 0.018 Uiso 1 1 calc R U . . .
H00D H 0.162570 0.767743 0.555043 0.018 Uiso 1 1 calc R U . . .
C00M C 0.40527(16) 1.11019(16) 0.69451(11) 0.0184(4) Uani 1 1 d . . . . .
H00M H 0.469642 1.153806 0.704708 0.022 Uiso 1 1 calc R U . . .
C00N C 0.26849(17) 0.63599(14) 0.66300(11) 0.0162(4) Uani 1 1 d . . . . .
H00N H 0.341031 0.611796 0.689150 0.019 Uiso 1 1 calc R U . . .
C00O C 0.54941(16) 0.29611(15) 0.54902(12) 0.0198(4) Uani 1 1 d . . . . .
H00O H 0.608173 0.269053 0.582432 0.024 Uiso 1 1 calc R U . . .
C00P C 0.26403(16) 0.74461(14) 0.41205(11) 0.0166(4) Uani 1 1 d . . . . .
H00P H 0.319762 0.715544 0.372398 0.020 Uiso 1 1 calc R U . . .
C00Q C 0.48433(16) 0.22939(14) 0.49948(12) 0.0186(4) Uani 1 1 d . . . . .
C00R C 0.52452(17) 0.40473(15) 0.54747(12) 0.0199(4) Uani 1 1 d . . . . .
H00R H 0.567710 0.451418 0.579729 0.024 Uiso 1 1 calc R U . . .
C00S C 0.36942(17) 0.37427(15) 0.45041(13) 0.0218(4) Uani 1 1 d . . . . .
H00S H 0.308425 0.400507 0.418582 0.026 Uiso 1 1 calc R U . . .
C00T C 0.16640(17) 0.61847(15) 0.72328(12) 0.0204(4) Uani 1 1 d . . . . .
H00T H 0.185449 0.658684 0.772736 0.024 Uiso 1 1 calc R U . . .
C00U C 0.39425(17) 0.26574(16) 0.45029(13) 0.0242(4) Uani 1 1 d . . . . .
H00U H 0.351515 0.218703 0.418021 0.029 Uiso 1 1 calc R U . . .
C00V C 0.14741(18) 0.68650(17) 0.40042(12) 0.0241(4) Uani 1 1 d . . . . .
H00E H 0.157540 0.611892 0.412043 0.036 Uiso 1 1 calc R U . . .
H00G H 0.121471 0.695042 0.345199 0.036 Uiso 1 1 calc R U . . .
H00I H 0.089927 0.716045 0.436703 0.036 Uiso 1 1 calc R U . . .
C00W C 0.24989(19) 0.86412(15) 0.39438(12) 0.0225(4) Uani 1 1 d . . . . .
H00L H 0.187114 0.892409 0.426805 0.034 Uiso 1 1 calc R U . . .
H00Q H 0.232267 0.874152 0.337740 0.034 Uiso 1 1 calc R U . . .
H00V H 0.321442 0.900688 0.407506 0.034 Uiso 1 1 calc R U . . .
C00X C 0.1555(2) 0.50103(17) 0.74799(14) 0.0296(5) Uani 1 1 d . . . . .
H00W H 0.132159 0.459414 0.701635 0.044 Uiso 1 1 calc R U . . .
H00X H 0.097645 0.494159 0.790143 0.044 Uiso 1 1 calc R U . . .
H00Y H 0.229737 0.475815 0.767693 0.044 Uiso 1 1 calc R U . . .
C00Y C 0.04902(19) 0.66085(19) 0.69238(14) 0.0303(5) Uani 1 1 d . . . . .
H00Z H 0.056992 0.734895 0.678151 0.045 Uiso 1 1 calc R U . . .
H H -0.009099 0.653426 0.734280 0.045 Uiso 1 1 calc R U . . .
HA H 0.025363 0.620882 0.645278 0.045 Uiso 1 1 calc R U . . .

loop_
_atom_site_aniso_label
_atom_site_aniso_U_11
_atom_site_aniso_U_22
_atom_site_aniso_U_33
_atom_site_aniso_U_23
_atom_site_aniso_U_13
_atom_site_aniso_U_12
O001 0.0309(7) 0.0195(7) 0.0207(7) 0.0005(5) -0.0103(6) 0.0034(6)
O002 0.0204(6) 0.0170(6) 0.0314(7) 0.0029(5) 0.0100(6) 0.0006(5)
O003 0.0268(7) 0.0167(6) 0.0352(8) -0.0037(6) 0.0040(6) -0.0038(6)
O004 0.0325(8) 0.0191(7) 0.0373(8) 0.0047(6) 0.0043(7) 0.0101(6)
O005 0.0460(9) 0.0189(7) 0.0313(8) 0.0022(6) -0.0126(7) 0.0064(7)
N006 0.0163(7) 0.0099(7) 0.0189(7) 0.0005(5) 0.0032(6) 0.0006(6)
N007 0.0183(7) 0.0111(7) 0.0153(7) 0.0002(6) -0.0020(6) 0.0007(6)
N008 0.0279(8) 0.0147(7) 0.0175(7) -0.0013(6) 0.0032(7) 0.0000(7)
N009 0.0276(8) 0.0136(8) 0.0345(10) -0.0028(7) 0.0039(7) 0.0016(7)
O00A 0.0576(12) 0.0174(7) 0.0820(15) -0.0167(9) -0.0253(11) 0.0044(8)
C00B 0.0141(8) 0.0137(8) 0.0193(8) -0.0015(7) 0.0006(7) -0.0004(6)
C00C 0.0161(8) 0.0156(8) 0.0174(8) -0.0016(7) -0.0026(7) 0.0022(7)
C00D 0.0156(8) 0.0137(8) 0.0192(8) -0.0013(7) 0.0055(7) 0.0005(6)
C00E 0.0237(9) 0.0133(8) 0.0138(8) -0.0010(6) 0.0032(7) 0.0006(7)
C00F 0.0163(8) 0.0100(8) 0.0183(8) 0.0002(6) 0.0006(7) -0.0003(6)
C00G 0.0161(8) 0.0124(8) 0.0189(8) 0.0004(6) 0.0037(6) -0.0010(6)
C00H 0.0188(8) 0.0151(8) 0.0178(8) -0.0035(7) -0.0006(7) -0.0003(7)
C00I 0.0194(8) 0.0139(8) 0.0143(8) -0.0020(7) -0.0002(7) 0.0012(7)
C00J 0.0187(8) 0.0172(8) 0.0162(8) -0.0024(7) -0.0006(7) 0.0043(7)
C00K 0.0166(8) 0.0187(8) 0.0177(8) -0.0026(7) -0.0021(6) 0.0012(7)
C00L 0.0193(8) 0.0114(7) 0.0147(8) -0.0004(6) -0.0022(6) 0.0028(6)
C00M 0.0179(8) 0.0204(9) 0.0167(8) -0.0026(7) 0.0016(7) -0.0029(7)
C00N 0.0198(8) 0.0109(8) 0.0180(8) 0.0013(6) -0.0003(7) 0.0009(6)
C00O 0.0207(8) 0.0179(9) 0.0210(9) 0.0017(7) -0.0009(7) 0.0023(7)
C00P 0.0192(8) 0.0138(8) 0.0167(8) -0.0006(6) 0.0008(7) 0.0007(7)
C00Q 0.0208(8) 0.0112(9) 0.0240(9) -0.0009(7) 0.0041(7) 0.0015(7)
C00R 0.0235(9) 0.0158(8) 0.0203(9) -0.0027(7) -0.0008(7) -0.0006(7)
C00S 0.0195(8) 0.0176(9) 0.0283(10) -0.0013(8) -0.0044(8) 0.0016(7)
C00T 0.0265(10) 0.0152(8) 0.0195(9) 0.0006(7) 0.0052(8) 0.0006(7)
C00U 0.0239(9) 0.0178(9) 0.0308(10) -0.0058(8) -0.0050(8) -0.0016(7)
C00V 0.0249(10) 0.0262(10) 0.0210(9) -0.0023(8) -0.0035(8) -0.0039(8)
C00W 0.0302(10) 0.0179(9) 0.0194(9) 0.0021(7) -0.0035(7) 0.0014(8)
C00X 0.0407(12) 0.0189(10) 0.0292(10) 0.0038(8) 0.0142(9) -0.0008(9)
C00Y 0.0239(10) 0.0352(12) 0.0319(11) 0.0048(9) 0.0111(9) 0.0039(9)

loop_
_atom_type_symbol
_atom_type_description
_atom_type_scat_dispersion_real
_atom_type_scat_dispersion_imag
_atom_type_scat_source
C C 0.0181 0.0091 'International Tables Vol C Tables 4.2.6.8 and 6.1.1.4'
H H 0.0000 0.0000 'International Tables Vol C Tables 4.2.6.8 and 6.1.1.4'
N N 0.0311 0.0180 'International Tables Vol C Tables 4.2.6.8 and 6.1.1.4'
O O 0.0492 0.0322 'International Tables Vol C Tables 4.2.6.8 and 6.1.1.4'

loop_
_exptl_crystal_face_index_h
_exptl_crystal_face_index_k
_exptl_crystal_face_index_l
_exptl_crystal_face_perp_dist
-5 6 -1 0.0526
3 -4 9 0.0817
1 -8 -2 0.0614
-2 8 0 0.0506
-1 -8 -1 0.0572
-3 -8 0 0.0541
3 7 1 0.0484
-5 -6 1 0.0537
-5 1 -8 0.0842
5 6 0 0.0475
-6 -4 3 0.0556
-7 -2 3 0.0514
3 4 -8 0.1021
7 -1 -4 0.0494
-6 4 2 0.0494
4 -5 -6 0.0589
-2 6 6 0.0931
4 6 4 0.0765
-6 -4 -4 0.0734
7 1 -2 0.0462
-7 -1 1 0.0470
7 -1 -3 0.0503
-7 2 1 0.0467

loop_
_geom_angle_atom_site_label_1
_geom_angle_atom_site_label_2
_geom_angle_atom_site_label_3
_geom_angle
_geom_angle_site_symmetry_1
_geom_angle_site_symmetry_3
_geom_angle_publ_flag
C00B N006 C00F 117.53(15) . . ?
C00B N006 C00G 125.60(15) . . ?
C00G N006 C00F 116.67(14) . . ?
C00C N007 C00L 125.33(15) . . ?
C00C N007 C00N 118.55(15) . . ?
C00L N007 C00N 116.12(14) . . ?
O003 N008 C00E 118.45(16) . . ?
O005 N008 O003 123.86(16) . . ?
O005 N008 C00E 117.69(16) . . ?
O004 N009 O00A 123.48(18) . . ?
O004 N009 C00Q 118.41(17) . . ?
O00A N009 C00Q 118.09(18) . . ?
O002 C00B N006 122.08(16) . . ?
O002 C00B C00D 117.20(16) . . ?
N006 C00B C00D 120.66(16) . . ?
O001 C00C N007 122.36(17) . . ?
O001 C00C C00I 119.42(16) . . ?
N007 C00C C00I 118.16(15) . . ?
C00R C00D C00B 120.59(16) . . ?
C00R C00D C00S 119.93(17) . . ?
C00S C00D C00B 118.79(17) . . ?
C00J C00E N008 117.76(17) . . ?
C00J C00E C00M 123.32(17) . . ?
C00M C00E N008 118.90(17) . . ?
N006 C00F H00F 107.7 . . ?
N006 C00F C00L 109.05(14) . . ?
N006 C00F C00P 112.57(14) . . ?
C00L C00F H00F 107.7 . . ?
C00L C00F C00P 111.83(14) . . ?
C00P C00F H00F 107.7 . . ?
N006 C00G H00A 109.5 . . ?
N006 C00G H00B 109.5 . . ?
N006 C00G C00N 110.94(14) . . ?
H00A C00G H00B 108.0 . . ?
C00N C00G H00A 109.5 . . ?
C00N C00G H00B 109.5 . . ?
C00I C00H H00H 120.0 . . ?
C00J C00H H00H 120.0 . . ?
C00J C00H C00I 120.00(17) . . ?
C00H C00I C00C 120.23(16) . . ?
C00K C00I C00C 119.28(16) . . ?
C00K C00I C00H 120.40(16) . . ?
C00E C00J C00H 118.25(17) . . ?
C00E C00J H00J 120.9 . . ?
C00H C00J H00J 120.9 . . ?
C00I C00K H00K 119.9 . . ?
C00M C00K C00I 120.18(17) . . ?
C00M C00K H00K 119.9 . . ?
N007 C00L C00F 111.26(14) . . ?
N007 C00L H00C 109.4 . . ?
N007 C00L H00D 109.4 . . ?
C00F C00L H00C 109.4 . . ?
C00F C00L H00D 109.4 . . ?
H00C C00L H00D 108.0 . . ?
C00E C00M C00K 117.78(17) . . ?
C00E C00M H00M 121.1 . . ?
C00K C00M H00M 121.1 . . ?
N007 C00N C00G 108.99(14) . . ?
N007 C00N H00N 108.1 . . ?
N007 C00N C00T 109.90(15) . . ?
C00G C00N H00N 108.1 . . ?
C00G C00N C00T 113.38(15) . . ?
C00T C00N H00N 108.1 . . ?
C00Q C00O H00O 121.0 . . ?
C00Q C00O C00R 118.08(18) . . ?
C00R C00O H00O 121.0 . . ?
C00F C00P H00P 107.7 . . ?
C00V C00P C00F 113.61(15) . . ?
C00V C00P H00P 107.7 . . ?
C00V C00P C00W 110.45(16) . . ?
C00W C00P C00F 109.37(14) . . ?
C00W C00P H00P 107.7 . . ?
C00O C00Q N009 118.14(17) . . ?
C00O C00Q C00U 122.94(17) . . ?
C00U C00Q N009 118.92(17) . . ?
C00D C00R H00R 119.8 . . ?
C00O C00R C00D 120.49(18) . . ?
C00O C00R H00R 119.8 . . ?
C00D C00S H00S 119.8 . . ?
C00U C00S C00D 120.33(18) . . ?
C00U C00S H00S 119.8 . . ?
C00N C00T H00T 106.9 . . ?
C00X C00T C00N 111.59(16) . . ?
C00X C00T H00T 106.9 . . ?
C00Y C00T C00N 113.49(16) . . ?
C00Y C00T H00T 106.9 . . ?
C00Y C00T C00X 110.52(17) . . ?
C00Q C00U C00S 118.19(18) . . ?
C00Q C00U H00U 120.9 . . ?
C00S C00U H00U 120.9 . . ?
C00P C00V H00E 109.5 . . ?
C00P C00V H00G 109.5 . . ?
C00P C00V H00I 109.5 . . ?
H00E C00V H00G 109.5 . . ?
H00E C00V H00I 109.5 . . ?
H00G C00V H00I 109.5 . . ?
C00P C00W H00L 109.5 . . ?
C00P C00W H00Q 109.5 . . ?
C00P C00W H00V 109.5 . . ?
H00L C00W H00Q 109.5 . . ?
H00L C00W H00V 109.5 . . ?
H00Q C00W H00V 109.5 . . ?
C00T C00X H00W 109.5 . . ?
C00T C00X H00X 109.5 . . ?
C00T C00X H00Y 109.5 . . ?
H00W C00X H00X 109.5 . . ?
H00W C00X H00Y 109.5 . . ?
H00X C00X H00Y 109.5 . . ?
C00T C00Y H00Z 109.5 . . ?
C00T C00Y H 109.5 . . ?
C00T C00Y HA 109.5 . . ?
H00Z C00Y H 109.5 . . ?
H00Z C00Y HA 109.5 . . ?
H C00Y HA 109.5 . . ?

loop_
_geom_bond_atom_site_label_1
_geom_bond_atom_site_label_2
_geom_bond_distance
_geom_bond_site_symmetry_2
_geom_bond_publ_flag
O001 C00C 1.234(2) . ?
O002 C00B 1.237(2) . ?
O003 N008 1.229(2) . ?
O004 N009 1.220(2) . ?
O005 N008 1.229(2) . ?
N006 C00B 1.344(2) . ?
N006 C00F 1.477(2) . ?
N006 C00G 1.465(2) . ?
N007 C00C 1.354(2) . ?
N007 C00L 1.462(2) . ?
N007 C00N 1.482(2) . ?
N008 C00E 1.470(2) . ?
N009 O00A 1.221(3) . ?
N009 C00Q 1.473(2) . ?
C00B C00D 1.506(2) . ?
C00C C00I 1.510(2) . ?
C00D C00R 1.391(3) . ?
C00D C00S 1.394(3) . ?
C00E C00J 1.378(3) . ?
C00E C00M 1.391(3) . ?
C00F H00F 0.9800 . ?
C00F C00L 1.521(2) . ?
C00F C00P 1.546(3) . ?
C00G H00A 0.9700 . ?
C00G H00B 0.9700 . ?
C00G C00N 1.540(2) . ?
C00H H00H 0.9300 . ?
C00H C00I 1.397(3) . ?
C00H C00J 1.391(3) . ?
C00I C00K 1.394(3) . ?
C00J H00J 0.9300 . ?
C00K H00K 0.9300 . ?
C00K C00M 1.393(3) . ?
C00L H00C 0.9700 . ?
C00L H00D 0.9700 . ?
C00M H00M 0.9300 . ?
C00N H00N 0.9800 . ?
C00N C00T 1.544(3) . ?
C00O H00O 0.9300 . ?
C00O C00Q 1.382(3) . ?
C00O C00R 1.389(3) . ?
C00P H00P 0.9800 . ?
C00P C00V 1.528(3) . ?
C00P C00W 1.532(2) . ?
C00Q C00U 1.384(3) . ?
C00R H00R 0.9300 . ?
C00S H00S 0.9300 . ?
C00S C00U 1.387(3) . ?
C00T H00T 0.9800 . ?
C00T C00X 1.530(3) . ?
C00T C00Y 1.527(3) . ?
C00U H00U 0.9300 . ?
C00V H00E 0.9600 . ?
C00V H00G 0.9600 . ?
C00V H00I 0.9600 . ?
C00W H00L 0.9600 . ?
C00W H00Q 0.9600 . ?
C00W H00V 0.9600 . ?
C00X H00W 0.9600 . ?
C00X H00X 0.9600 . ?
C00X H00Y 0.9600 . ?
C00Y H00Z 0.9600 . ?
C00Y H 0.9600 . ?
C00Y HA 0.9600 . ?

loop_
_geom_torsion_atom_site_label_1
_geom_torsion_atom_site_label_2
_geom_torsion_atom_site_label_3
_geom_torsion_atom_site_label_4
_geom_torsion
_geom_torsion_site_symmetry_1
_geom_torsion_site_symmetry_2
_geom_torsion_site_symmetry_3
_geom_torsion_site_symmetry_4
_geom_torsion_publ_flag
O001 C00C C00I C00H -126.93(19) . . . . ?
O001 C00C C00I C00K 49.8(3) . . . . ?
O002 C00B C00D C00R 75.2(2) . . . . ?
O002 C00B C00D C00S -95.3(2) . . . . ?
O003 N008 C00E C00J 161.08(16) . . . . ?
O003 N008 C00E C00M -17.6(2) . . . . ?
O004 N009 C00Q C00O 1.7(3) . . . . ?
O004 N009 C00Q C00U -178.16(18) . . . . ?
O005 N008 C00E C00J -19.1(2) . . . . ?
O005 N008 C00E C00M 162.20(17) . . . . ?
N006 C00B C00D C00R -107.4(2) . . . . ?
N006 C00B C00D C00S 82.1(2) . . . . ?
N006 C00F C00L N007 42.41(19) . . . . ?
N006 C00F C00P C00V 55.3(2) . . . . ?
N006 C00F C00P C00W 179.19(15) . . . . ?
N006 C00G C00N N007 40.8(2) . . . . ?
N006 C00G C00N C00T 163.56(14) . . . . ?
N007 C00C C00I C00H 50.3(2) . . . . ?
N007 C00C C00I C00K -132.96(18) . . . . ?
N007 C00N C00T C00X -176.56(16) . . . . ?
N007 C00N C00T C00Y 57.8(2) . . . . ?
N008 C00E C00J C00H -179.21(16) . . . . ?
N008 C00E C00M C00K -179.57(16) . . . . ?
N009 C00Q C00U C00S -179.45(18) . . . . ?
O00A N009 C00Q C00O -176.9(2) . . . . ?
O00A N009 C00Q C00U 3.2(3) . . . . ?
C00B N006 C00F C00L -159.77(15) . . . . ?
C00B N006 C00F C00P 75.51(19) . . . . ?
C00B N006 C00G C00N 115.28(19) . . . . ?
C00B C00D C00R C00O -169.48(17) . . . . ?
C00B C00D C00S C00U 168.68(18) . . . . ?
C00C N007 C00L C00F 119.61(18) . . . . ?
C00C N007 C00N C00G -164.18(15) . . . . ?
C00C N007 C00N C00T 71.0(2) . . . . ?
C00C C00I C00K C00M -178.62(17) . . . . ?
C00D C00S C00U C00Q 1.1(3) . . . . ?
C00F N006 C00B O002 3.2(3) . . . . ?
C00F N006 C00B C00D -174.05(15) . . . . ?
C00F N006 C00G C00N -59.54(19) . . . . ?
C00G N006 C00B O002 -171.59(17) . . . . ?
C00G N006 C00B C00D 11.2(3) . . . . ?
C00G N006 C00F C00L 15.5(2) . . . . ?
C00G N006 C00F C00P -109.24(17) . . . . ?
C00G C00N C00T C00X 61.2(2) . . . . ?
C00G C00N C00T C00Y -64.5(2) . . . . ?
C00H C00I C00K C00M -1.9(3) . . . . ?
C00I C00H C00J C00E -2.0(3) . . . . ?
C00I C00K C00M C00E -0.5(3) . . . . ?
C00J C00E C00M C00K 1.8(3) . . . . ?
C00J C00H C00I C00C 179.86(16) . . . . ?
C00J C00H C00I C00K 3.2(3) . . . . ?
C00L N007 C00C O001 -172.50(17) . . . . ?
C00L N007 C00C C00I 10.3(3) . . . . ?
C00L N007 C00N C00G 16.4(2) . . . . ?
C00L N007 C00N C00T -108.42(17) . . . . ?
C00L C00F C00P C00V -67.89(19) . . . . ?
C00L C00F C00P C00W 56.01(19) . . . . ?
C00M C00E C00J C00H -0.6(3) . . . . ?
C00N N007 C00C O001 8.1(3) . . . . ?
C00N N007 C00C C00I -169.06(15) . . . . ?
C00N N007 C00L C00F -60.99(19) . . . . ?
C00O C00Q C00U C00S 0.7(3) . . . . ?
C00P C00F C00L N007 167.55(14) . . . . ?
C00Q C00O C00R C00D 0.8(3) . . . . ?
C00R C00D C00S C00U -1.9(3) . . . . ?
C00R C00O C00Q N009 178.50(17) . . . . ?
C00R C00O C00Q C00U -1.6(3) . . . . ?
C00S C00D C00R C00O 0.9(3) . . . . ?

loop_
_exptl_oxdiff_crystal_face_indexfrac_h
_exptl_oxdiff_crystal_face_indexfrac_k
_exptl_oxdiff_crystal_face_indexfrac_l
_exptl_oxdiff_crystal_face_x
_exptl_oxdiff_crystal_face_y
_exptl_oxdiff_crystal_face_z
-5.0923 5.8782 -0.6841 0.5556 0.5260 0.6439
2.8634 -3.7616 8.5151 -0.0050 -0.0076 -1.0000
1.3212 -7.8573 -1.9286 -0.1705 -0.9161 -0.3630
-1.8381 7.8702 -0.2678 0.1523 0.8172 0.5558
-0.6794 -8.0674 -0.7879 0.1212 -0.9261 -0.3572
-2.7054 -7.5572 0.3238 0.4090 -0.8591 -0.3076
3.1633 7.3180 0.7826 -0.4223 0.8869 0.1872
-4.9179 -6.0486 0.6381 0.6819 -0.7194 -0.1325
-5.0023 0.6725 -7.8133 0.3212 -0.3378 0.8847
5.2507 5.7183 0.2359 -0.6876 0.7254 0.0309
-5.9828 -4.3635 2.5583 0.8713 -0.4738 -0.1277
-7.0394 -1.5382 2.5881 0.9798 -0.1820 0.0829
2.8837 3.9252 -8.3649 -0.7014 0.1309 0.7007
6.7168 -0.5734 -4.4067 -0.9904 -0.1299 -0.0475
-6.3609 3.8587 2.0176 0.8300 0.3958 0.3929
4.2902 -4.5978 -6.2428 -0.7257 -0.6880 -0.0090
-2.4310 6.1067 6.0883 0.4776 0.8785 0.0090
4.3308 5.6574 4.4142 -0.4174 0.8766 -0.2396
-5.9982 -3.9311 -3.5052 0.6432 -0.6789 0.3540
7.1857 1.2541 -1.9360 -0.9712 0.1806 -0.1555
-7.3016 -0.9354 1.2132 0.9559 -0.1778 0.2337
6.9928 -1.0576 -3.1970 -0.9753 -0.1278 -0.1800
-7.1666 1.9836 0.5638 0.8909 0.1165 0.4391
